data_7017523
loop_
_publ_author_name
'Zhou, Xiaoyan'
'Guo, Yanling'
'Shi, Zhaohua'
'Song, Xueqin'
'Tang, Xiaoliang'
'Hu, Xiong'
'Zhu, Zhentong'
'Li, Pengxuan'
'Liu, Weisheng'

_publ_section_title
;
 Diverse lanthanide coordination polymers tuned by the flexibility of
 ligands and the lanthanide contraction effect: syntheses, structures and
 luminescence.
;
_journal_issue 6
_journal_name_full 'Dalton transactions (Cambridge, England : 2003)'
_journal_page_first 1765
_journal_page_last 1775
_journal_paper_doi 10.1039/c1dt10931f
_journal_volume 41
_journal_year 2012
_chemical_formula_sum 'C51 H54 N6 O18 Tb'
_chemical_formula_weight 1197.94
_chemical_name_systematic
;
?
;
_space_group_IT_number 2
_symmetry_cell_setting triclinic
_symmetry_space_group_name_Hall '-P 1'
_symmetry_space_group_name_H-M 'P -1'
_atom_sites_solution_hydrogens geom
_atom_sites_solution_primary direct
_atom_sites_solution_secondary difmap
_audit_creation_method SHELXL-97
_cell_angle_alpha 78.616(3)
_cell_angle_beta 87.019(3)
_cell_angle_gamma 76.896(3)
_cell_formula_units_Z 2
_cell_length_a 11.4447(7)
_cell_length_b 15.9902(11)
_cell_length_c 17.5724(12)
_cell_measurement_reflns_used 6609
_cell_measurement_temperature 293(2)
_cell_measurement_theta_max 24.17
_cell_measurement_theta_min 2.48
_cell_volume 3070.4(4)
_computing_cell_refinement 'Bruker SMART'
_computing_data_collection 'Bruker SMART'
_computing_data_reduction 'Bruker SAINT'
_computing_molecular_graphics 'Bruker SHELXTL'
_computing_publication_material 'Bruker SHELXTL'
_computing_structure_refinement 'SHELXL-97 (Sheldrick, 1997)'
_computing_structure_solution 'SHELXS-97 (Sheldrick, 1990)'
_diffrn_ambient_temperature 293(2)
_diffrn_measured_fraction_theta_full 0.988
_diffrn_measured_fraction_theta_max 0.988
_diffrn_measurement_device_type 'CCD area detector'
_diffrn_measurement_method 'phi and omega scans'
_diffrn_radiation_monochromator graphite
_diffrn_radiation_source 'fine-focus sealed tube'
_diffrn_radiation_type MoK\a
_diffrn_radiation_wavelength 0.71073
_diffrn_reflns_av_R_equivalents 0.0187
_diffrn_reflns_av_sigmaI/netI 0.0404
_diffrn_reflns_limit_h_max 13
_diffrn_reflns_limit_h_min -13
_diffrn_reflns_limit_k_max 19
_diffrn_reflns_limit_k_min -18
_diffrn_reflns_limit_l_max 21
_diffrn_reflns_limit_l_min -21
_diffrn_reflns_number 16705
_diffrn_reflns_theta_full 25.50
_diffrn_reflns_theta_max 25.50
_diffrn_reflns_theta_min 1.83
_exptl_absorpt_coefficient_mu 1.230
_exptl_absorpt_correction_T_max 0.782
_exptl_absorpt_correction_T_min 0.771
_exptl_absorpt_correction_type multi-scan
_exptl_absorpt_process_details SADABS
_exptl_crystal_colour colorless
_exptl_crystal_density_diffrn 1.296
_exptl_crystal_density_method 'not measured'
_exptl_crystal_description block
_exptl_crystal_F_000 1354
_exptl_crystal_size_max 0.22
_exptl_crystal_size_mid 0.21
_exptl_crystal_size_min 0.20
_platon_squeeze_details
;
C101 0.058 0.089 0.189 ! 2.98 eA-3
C102 0.031 0.482 0.009 ! 2.55 eA-3
C103 0.985 0.949 0.904 ! 2.35 eA-3
C104 1.000 0.907 0.941 ! 2.21 eA-3
C105 0.018 0.902 0.868 ! 2.03 eA-3
C106 0.989 0.076 0.161 ! 1.99 eA-3
C107 0.881 0.091 0.206 ! 1.84 eA-3
C108 0.030 0.175 0.283 ! 1.81 eA-3
C109 0.112 0.915 0.761 ! 1.75 eA-3
C110 0.016 0.372 0.050 ! 1.67 eA-3
C111 0.018 0.787 0.731 ! 1.50 eA-3
C112 1.001 0.119 0.283 ! 1.44 eA-3
C113 0.897 0.470 0.988 ! 0.79 eA-3
Q114 0.301 0.260 0.749 ! 0.73 eA-3
Q115 0.655 0.669 0.304 ! 0.67 eA-3
Q116 0.705 0.672 0.235 ! 0.59 eA-3
Q117 0.401 0.252 0.745 ! 0.59 eA-3
Q118 0.361 0.302 0.727 ! 0.58 eA-3
Q119 0.563 0.519 0.891 ! 0.57 eA-3
Q120 0.982 0.094 0.755 ! 0.53 eA-3
;
_refine_diff_density_max 0.550
_refine_diff_density_min -0.566
_refine_diff_density_rms 0.054
_refine_ls_extinction_method none
_refine_ls_goodness_of_fit_ref 1.011
_refine_ls_hydrogen_treatment constr
_refine_ls_matrix_type full
_refine_ls_number_parameters 673
_refine_ls_number_reflns 11282
_refine_ls_number_restraints 0
_refine_ls_restrained_S_all 1.011
_refine_ls_R_factor_all 0.0427
_refine_ls_R_factor_gt 0.0325
_refine_ls_shift/su_max 0.004
_refine_ls_shift/su_mean 0.000
_refine_ls_structure_factor_coef Fsqd
_refine_ls_weighting_details 'calc w=1/[\s^2^(Fo^2^)+(0.0353P)^2^+0.0000P] where P=(Fo^2^+2Fc^2^)/3'
_refine_ls_weighting_scheme calc
_refine_ls_wR_factor_gt 0.0703
_refine_ls_wR_factor_ref 0.0731
_reflns_number_gt 9338
_reflns_number_total 11282
_reflns_threshold_expression >2sigma(I)
_cod_data_source_file c1dt10931f.txt
_cod_data_source_block compound11
_cod_depositor_comments
;
The following automatic conversions were performed:

'_symmetry_cell_setting' value 'Triclinic' changed to 'triclinic'
according to /home/saulius/struct/CIF-dictionaries/cif_core.dic
dictionary named 'cif_core.dic' version 2.4.1 from
2010-06-29.

'_exptl_absorpt_correction_type' value 'Multi-scan'
changed to 'multi-scan' according to
/home/saulius/struct/CIF-dictionaries/cif_core.dic dictionary named
'cif_core.dic' version 2.4.1 from 2010-06-29.

Automatic conversion script
Id: cif_fix_values 1715 2011-07-08 13:25:40Z adriana 
;
_cod_original_sg_symbol_H-M P-1
_cod_database_code 7017523

loop_
_symmetry_equiv_pos_as_xyz
'x, y, z'
'-x, -y, -z'

loop_
_atom_site_label
_atom_site_type_symbol
_atom_site_fract_x
_atom_site_fract_y
_atom_site_fract_z
_atom_site_U_iso_or_equiv
_atom_site_adp_type
_atom_site_occupancy
_atom_site_symmetry_multiplicity
_atom_site_calc_flag
_atom_site_refinement_flags
C29 C 0.46446(7) 0.36353(5) 0.03342(4) 0.0764(4) Uani 1 1 d G
C30 C 0.43535(10) 0.43562(5) 0.06942(5) 0.1070(6) Uani 1 1 d G
H30 H 0.3600 0.4730 0.0623 0.128 Uiso 1 1 calc R
C31 C 0.51890(14) 0.45186(8) 0.11609(6) 0.1414(7) Uani 1 1 d G
H31 H 0.4994 0.5001 0.1402 0.170 Uiso 1 1 calc R
C32 C 0.63155(12) 0.39599(11) 0.12675(7) 0.1677(8) Uani 1 1 d G
H32 H 0.6874 0.4069 0.1580 0.201 Uiso 1 1 calc R
C33 C 0.66066(8) 0.32390(10) 0.09075(7) 0.1616(10) Uani 1 1 d G
H33 H 0.7360 0.2865 0.0979 0.194 Uiso 1 1 calc R
C34 C 0.57711(8) 0.30766(6) 0.04409(5) 0.1140(7) Uani 1 1 d G
H34 H 0.5966 0.2594 0.0200 0.137 Uiso 1 1 calc R
Tb1 Tb 0.340701(5) 0.300065(3) -0.251707(3) 0.04838(2) Uani 1 1 d .
C1 C 0.51394(16) 0.27384(9) 0.46764(8) 0.0955(6) Uani 1 1 d .
H1 H 0.4778 0.2400 0.5069 0.115 Uiso 1 1 calc R
C2 C 0.60144(19) 0.23427(12) 0.42277(10) 0.1367(8) Uani 1 1 d .
H2 H 0.6253 0.1736 0.4321 0.164 Uiso 1 1 calc R
C3 C 0.65350(16) 0.28195(17) 0.36526(11) 0.1677(10) Uani 1 1 d .
H3 H 0.7123 0.2543 0.3344 0.201 Uiso 1 1 calc R
C4 C 0.62098(18) 0.36873(14) 0.35242(11) 0.1631(8) Uani 1 1 d .
H4 H 0.6578 0.4019 0.3130 0.196 Uiso 1 1 calc R
C5 C 0.53429(15) 0.40891(10) 0.39680(8) 0.0984(6) Uani 1 1 d .
H5 H 0.5120 0.4697 0.3869 0.118 Uiso 1 1 calc R
C6 C 0.47898(10) 0.36283(8) 0.45533(7) 0.0576(4) Uani 1 1 d .
C7 C 0.39191(12) 0.40831(9) 0.50726(9) 0.0819(5) Uani 1 1 d .
H7A H 0.4214 0.3892 0.5600 0.098 Uiso 1 1 calc R
H7B H 0.3881 0.4706 0.4928 0.098 Uiso 1 1 calc R
C8 C 0.20221(10) 0.38092(7) 0.56717(6) 0.0520(3) Uani 1 1 d .
C9 C 0.07382(10) 0.37882(6) 0.55831(6) 0.0494(3) Uani 1 1 d .
C10 C 0.00648(11) 0.36721(7) 0.62617(7) 0.0606(4) Uani 1 1 d .
H10 H 0.0432 0.3609 0.6736 0.073 Uiso 1 1 calc R
C11 C -0.11270(12) 0.36477(8) 0.62537(8) 0.0724(5) Uani 1 1 d .
H11 H -0.1560 0.3572 0.6715 0.087 Uiso 1 1 calc R
C12 C -0.16674(12) 0.37371(8) 0.55557(9) 0.0781(5) Uani 1 1 d .
H12 H -0.2470 0.3710 0.5546 0.094 Uiso 1 1 calc R
C13 C -0.10404(11) 0.38662(8) 0.48696(8) 0.0708(4) Uani 1 1 d .
H13 H -0.1423 0.3934 0.4400 0.085 Uiso 1 1 calc R
C14 C 0.01548(11) 0.38949(7) 0.48763(7) 0.0554(4) Uani 1 1 d .
C15 C 0.02822(13) 0.41390(9) 0.34753(7) 0.0770(5) Uani 1 1 d .
H15A H -0.0381 0.4646 0.3399 0.092 Uiso 1 1 calc R
H15B H -0.0018 0.3628 0.3438 0.092 Uiso 1 1 calc R
C16 C 0.12352(14) 0.42610(9) 0.28824(8) 0.0840(5) Uani 1 1 d .
H16A H 0.0893 0.4417 0.2366 0.101 Uiso 1 1 calc R
H16B H 0.1600 0.4728 0.2963 0.101 Uiso 1 1 calc R
C17 C 0.30700(14) 0.35561(9) 0.24351(8) 0.0872(5) Uani 1 1 d .
H17A H 0.3420 0.4026 0.2527 0.105 Uiso 1 1 calc R
H17B H 0.2780 0.3704 0.1906 0.105 Uiso 1 1 calc R
C18 C 0.39986(13) 0.27257(9) 0.25402(8) 0.0798(5) Uani 1 1 d .
H18A H 0.4742 0.2834 0.2294 0.096 Uiso 1 1 calc R
H18B H 0.4149 0.2503 0.3089 0.096 Uiso 1 1 calc R
C19 C 0.44889(13) 0.13148(9) 0.22534(7) 0.0785(5) Uani 1 1 d .
H19A H 0.4648 0.1043 0.2793 0.094 Uiso 1 1 calc R
H19B H 0.5228 0.1443 0.2016 0.094 Uiso 1 1 calc R
C20 C 0.40662(14) 0.07057(8) 0.18458(7) 0.0768(5) Uani 1 1 d .
H20A H 0.4646 0.0152 0.1899 0.092 Uiso 1 1 calc R
H20B H 0.3305 0.0597 0.2061 0.092 Uiso 1 1 calc R
C21 C 0.36215(11) 0.07001(7) 0.05133(7) 0.0590(4) Uani 1 1 d .
C22 C 0.35368(13) -0.01687(8) 0.06977(8) 0.0751(5) Uani 1 1 d .
H22 H 0.3674 -0.0481 0.1202 0.090 Uiso 1 1 calc R
C23 C 0.32459(13) -0.05651(8) 0.01241(9) 0.0841(5) Uani 1 1 d .
H23 H 0.3178 -0.1145 0.0250 0.101 Uiso 1 1 calc R
C24 C 0.30570(13) -0.01264(8) -0.06172(8) 0.0760(5) Uani 1 1 d .
H24 H 0.2874 -0.0405 -0.0998 0.091 Uiso 1 1 calc R
C25 C 0.31390(11) 0.07364(8) -0.07995(7) 0.0632(4) Uani 1 1 d .
H25 H 0.3005 0.1038 -0.1308 0.076 Uiso 1 1 calc R
C26 C 0.34165(10) 0.11696(7) -0.02443(6) 0.0507(3) Uani 1 1 d .
C27 C 0.34828(10) 0.20996(7) -0.05129(6) 0.0534(3) Uani 1 1 d .
C28 C 0.37785(14) 0.34752(8) -0.01981(8) 0.0821(5) Uani 1 1 d .
H28A H 0.3005 0.3867 -0.0159 0.098 Uiso 1 1 calc R
H28B H 0.4063 0.3595 -0.0730 0.098 Uiso 1 1 calc R
C35 C 0.33498(15) 0.02248(10) -0.44846(10) 0.1056(6) Uani 1 1 d .
H35 H 0.3806 -0.0294 -0.4211 0.127 Uiso 1 1 calc R
C36 C 0.34156(17) 0.04010(12) -0.52841(11) 0.1273(7) Uani 1 1 d .
H36 H 0.3907 -0.0001 -0.5545 0.153 Uiso 1 1 calc R
C37 C 0.27643(16) 0.11604(12) -0.56919(10) 0.1164(7) Uani 1 1 d .
H37 H 0.2807 0.1289 -0.6231 0.140 Uiso 1 1 calc R
C38 C 0.2053(2) 0.17240(11) -0.52928(10) 0.1262(9) Uani 1 1 d .
H38 H 0.1601 0.2247 -0.5563 0.151 Uiso 1 1 calc R
C39 C 0.19828(17) 0.15444(9) -0.45078(9) 0.1000(6) Uani 1 1 d .
H39 H 0.1479 0.1944 -0.4251 0.120 Uiso 1 1 calc R
C40 C 0.26302(11) 0.07956(7) -0.40899(8) 0.0678(4) Uani 1 1 d .
C41 C 0.26076(11) 0.05824(8) -0.32169(8) 0.0739(5) Uani 1 1 d .
H41A H 0.2755 -0.0048 -0.3050 0.089 Uiso 1 1 calc R
H41B H 0.3256 0.0779 -0.3023 0.089 Uiso 1 1 calc R
C42 C 0.13138(10) 0.16623(7) -0.25396(6) 0.0513(3) Uani 1 1 d .
C43 C 0.01309(10) 0.19353(7) -0.21567(6) 0.0533(4) Uani 1 1 d .
C44 C 0.00942(13) 0.23778(9) -0.15564(8) 0.0808(5) Uani 1 1 d .
H44 H 0.0796 0.2499 -0.1406 0.097 Uiso 1 1 calc R
C45 C -0.09634(15) 0.26444(12) -0.11741(9) 0.1035(6) Uani 1 1 d .
H45 H -0.0980 0.2951 -0.0774 0.124 Uiso 1 1 calc R
C46 C -0.19901(14) 0.24523(10) -0.13890(8) 0.0903(6) Uani 1 1 d .
H46 H -0.2705 0.2627 -0.1128 0.108 Uiso 1 1 calc R
C47 C -0.19848(12) 0.20134(9) -0.19736(8) 0.0742(5) Uani 1 1 d .
H47 H -0.2690 0.1884 -0.2109 0.089 Uiso 1 1 calc R
C48 C -0.09309(11) 0.17577(8) -0.23697(7) 0.0608(4) Uani 1 1 d .
C49 C -0.19171(12) 0.13253(10) -0.33638(9) 0.0976(5) Uani 1 1 d .
H49A H -0.2535 0.1847 -0.3342 0.117 Uiso 1 1 calc R
H49B H -0.2217 0.0820 -0.3107 0.117 Uiso 1 1 calc R
C50 C -0.15940(15) 0.12612(11) -0.41811(10) 0.1105(6) Uani 1 1 d .
H50A H -0.2309 0.1278 -0.4462 0.133 Uiso 1 1 calc R
H50B H -0.1266 0.1758 -0.4425 0.133 Uiso 1 1 calc R
C51 C -0.04439(15) 0.04110(9) -0.49982(9) 0.0950(6) Uani 1 1 d .
H51A H -0.0112 0.0902 -0.5253 0.114 Uiso 1 1 calc R
H51B H -0.1154 0.0414 -0.5278 0.114 Uiso 1 1 calc R
N1 N 0.27023(9) 0.39352(7) 0.50564(6) 0.0669(3) Uani 1 1 d .
H1A H 0.2418 0.3931 0.4614 0.080 Uiso 1 1 calc R
N2 N 0.36463(10) 0.25646(6) 0.00025(6) 0.0698(4) Uani 1 1 d .
H2A H 0.3677 0.2318 0.0485 0.084 Uiso 1 1 calc R
N3 N 0.14870(9) 0.09749(6) -0.28729(6) 0.0687(3) Uani 1 1 d .
H3A H 0.0886 0.0739 -0.2888 0.082 Uiso 1 1 calc R
N4 N 0.49531(8) 0.15489(6) -0.30934(6) 0.0569(3) Uani 1 1 d .
N5 N 0.55487(9) 0.36875(6) -0.25628(6) 0.0674(3) Uani 1 1 d .
N6 N 0.19508(10) 0.45658(7) -0.20858(6) 0.0786(4) Uani 1 1 d .
O1 O 0.24257(7) 0.37284(5) 0.63365(4) 0.0644(3) Uani 1 1 d .
O2 O 0.08182(8) 0.40277(5) 0.42160(4) 0.0671(3) Uani 1 1 d .
O3 O 0.21060(9) 0.34708(6) 0.29539(5) 0.0758(3) Uani 1 1 d .
O4 O 0.36080(8) 0.20924(6) 0.22070(5) 0.0717(3) Uani 1 1 d .
O5 O 0.39351(9) 0.11258(5) 0.10455(4) 0.0709(3) Uani 1 1 d .
O6 O 0.33673(8) 0.24389(5) -0.12114(4) 0.0655(3) Uani 1 1 d .
O7 O 0.21281(7) 0.20541(5) -0.25032(4) 0.0573(2) Uani 1 1 d .
O8 O -0.08593(8) 0.13621(6) -0.29953(6) 0.0939(3) Uani 1 1 d .
O9 O -0.07515(9) 0.04871(6) -0.42235(6) 0.0919(4) Uani 1 1 d .
O10 O 0.49732(8) 0.16243(5) -0.23910(5) 0.0666(3) Uani 1 1 d .
O11 O 0.55555(8) 0.09210(6) -0.33306(5) 0.0796(3) Uani 1 1 d .
O12 O 0.42424(8) 0.21509(5) -0.35258(4) 0.0629(3) Uani 1 1 d .
O13 O 0.50419(8) 0.36306(6) -0.31716(5) 0.0776(3) Uani 1 1 d .
O14 O 0.63391(8) 0.40831(6) -0.25952(7) 0.0952(4) Uani 1 1 d .
O15 O 0.51740(7) 0.33001(6) -0.19342(5) 0.0738(3) Uani 1 1 d .
O16 O 0.30126(8) 0.44982(6) -0.23128(6) 0.0921(4) Uani 1 1 d .
O17 O 0.13700(10) 0.52374(6) -0.19227(7) 0.1266(4) Uani 1 1 d .
O18 O 0.15294(8) 0.39045(6) -0.20563(5) 0.0764(3) Uani 1 1 d .

loop_
_atom_site_aniso_label
_atom_site_aniso_U_11
_atom_site_aniso_U_22
_atom_site_aniso_U_33
_atom_site_aniso_U_23
_atom_site_aniso_U_13
_atom_site_aniso_U_12
C29 0.1221(10) 0.0771(7) 0.0469(6) -0.0209(5) 0.0129(7) -0.0520(6)
C30 0.1994(15) 0.0829(8) 0.0605(8) -0.0234(6) 0.0285(10) -0.0743(8)
C31 0.2730(17) 0.1317(9) 0.0657(9) -0.0238(8) 0.0093(11) -0.1379(9)
C32 0.2524(16) 0.2181(14) 0.0887(12) -0.0218(11) -0.0158(12) -0.1705(11)
C33 0.1213(13) 0.228(2) 0.1552(18) -0.0304(16) -0.0218(14) -0.0793(13)
C34 0.1051(11) 0.1467(12) 0.1093(12) -0.0495(10) 0.0046(10) -0.0461(10)
Tb1 0.04680(3) 0.05267(3) 0.04841(3) -0.01301(2) -0.00979(2) -0.01163(2)
C1 0.1387(14) 0.0734(9) 0.0607(8) 0.0015(7) -0.0049(9) -0.0069(9)
C2 0.1578(16) 0.1201(12) 0.1070(11) -0.0495(10) -0.0491(11) 0.0558(12)
C3 0.0654(10) 0.339(2) 0.1298(13) -0.1236(13) 0.0101(10) -0.0420(13)
C4 0.1884(13) 0.2677(17) 0.0957(12) -0.0646(12) 0.0621(11) -0.1667(11)
C5 0.1395(12) 0.1034(9) 0.0660(9) -0.0046(8) 0.0070(9) -0.0666(8)
C6 0.0546(6) 0.0678(7) 0.0496(6) 0.0008(6) -0.0103(5) -0.0198(5)
C7 0.0675(8) 0.0969(8) 0.0928(9) -0.0333(7) -0.0031(7) -0.0285(7)
C8 0.0571(7) 0.0442(5) 0.0524(6) -0.0149(5) -0.0116(5) 0.0009(5)
C9 0.0548(6) 0.0373(5) 0.0521(6) -0.0087(5) -0.0056(5) -0.0007(5)
C10 0.0617(7) 0.0504(6) 0.0621(7) -0.0073(6) -0.0060(6) 0.0013(6)
C11 0.0680(8) 0.0586(7) 0.0794(9) -0.0032(7) 0.0060(7) -0.0009(7)
C12 0.0521(7) 0.0675(7) 0.1101(11) -0.0123(8) -0.0042(8) -0.0066(6)
C13 0.0635(7) 0.0664(7) 0.0806(8) -0.0151(6) -0.0216(7) -0.0051(6)
C14 0.0570(7) 0.0508(6) 0.0574(6) -0.0143(5) -0.0087(6) -0.0048(5)
C15 0.0819(9) 0.0874(8) 0.0572(7) -0.0209(6) -0.0241(6) 0.0018(7)
C16 0.1027(11) 0.0873(9) 0.0552(7) -0.0190(7) -0.0122(8) 0.0000(8)
C17 0.1108(11) 0.0818(8) 0.0760(9) -0.0245(7) 0.0144(9) -0.0308(8)
C18 0.0858(9) 0.1028(9) 0.0614(7) -0.0269(7) 0.0015(7) -0.0332(7)
C19 0.0886(10) 0.0929(9) 0.0453(7) -0.0112(7) -0.0124(7) -0.0012(8)
C20 0.1005(10) 0.0713(8) 0.0460(7) 0.0003(6) 0.0000(7) -0.0033(8)
C21 0.0590(7) 0.0574(6) 0.0616(7) -0.0161(5) 0.0039(6) -0.0115(6)
C22 0.0968(10) 0.0569(7) 0.0683(8) -0.0079(6) 0.0104(8) -0.0161(7)
C23 0.0971(10) 0.0561(7) 0.1034(11) -0.0203(7) 0.0124(9) -0.0244(7)
C24 0.0899(9) 0.0706(7) 0.0819(8) -0.0298(6) 0.0049(7) -0.0357(6)
C25 0.0627(7) 0.0714(7) 0.0616(7) -0.0155(6) -0.0085(6) -0.0230(6)
C26 0.0475(6) 0.0548(6) 0.0520(6) -0.0124(5) -0.0031(5) -0.0132(5)
C27 0.0517(6) 0.0601(6) 0.0523(6) -0.0135(5) -0.0084(5) -0.0161(5)
C28 0.1240(11) 0.0585(7) 0.0696(8) -0.0110(6) -0.0162(8) -0.0300(7)
C35 0.0899(11) 0.1100(10) 0.1197(11) -0.0601(8) 0.0064(10) 0.0031(9)
C36 0.0946(12) 0.1662(14) 0.1390(13) -0.0891(10) 0.0224(11) -0.0188(11)
C37 0.1201(12) 0.1564(13) 0.0952(11) -0.0406(10) 0.0203(10) -0.0668(10)
C38 0.1896(19) 0.0862(10) 0.1019(12) -0.0217(9) -0.0014(13) -0.0251(12)
C39 0.1380(14) 0.0670(8) 0.0930(10) -0.0306(7) 0.0125(10) -0.0082(9)
C40 0.0524(6) 0.0612(6) 0.1036(9) -0.0405(6) 0.0070(7) -0.0214(5)
C41 0.0556(7) 0.0658(7) 0.1066(10) -0.0335(7) 0.0050(7) -0.0130(6)
C42 0.0510(6) 0.0575(6) 0.0476(6) -0.0086(5) -0.0085(5) -0.0158(5)
C43 0.0526(6) 0.0568(6) 0.0511(6) -0.0089(5) -0.0040(5) -0.0139(5)
C44 0.0662(8) 0.1199(9) 0.0682(8) -0.0390(7) 0.0075(7) -0.0283(7)
C45 0.0889(10) 0.1562(12) 0.0794(8) -0.0608(8) 0.0154(8) -0.0263(10)
C46 0.0695(9) 0.1218(11) 0.0741(9) -0.0209(9) 0.0173(8) -0.0118(9)
C47 0.0524(7) 0.0812(8) 0.0857(9) -0.0054(7) 0.0002(7) -0.0178(6)
C48 0.0529(7) 0.0640(7) 0.0643(7) -0.0092(6) -0.0023(6) -0.0128(6)
C49 0.0572(8) 0.1260(10) 0.1260(11) -0.0576(8) -0.0175(8) -0.0210(7)
C50 0.0903(11) 0.1229(11) 0.1258(11) -0.0524(9) -0.0338(9) -0.0069(9)
C51 0.0906(10) 0.1013(9) 0.1051(10) -0.0410(8) -0.0083(9) -0.0255(8)
N1 0.0580(6) 0.0894(6) 0.0576(5) -0.0231(5) -0.0054(5) -0.0162(5)
N2 0.1074(8) 0.0577(5) 0.0499(5) -0.0097(4) -0.0174(5) -0.0262(5)
N3 0.0527(5) 0.0711(5) 0.0963(7) -0.0356(5) 0.0082(5) -0.0276(4)
N4 0.0446(5) 0.0613(5) 0.0696(6) -0.0205(5) 0.0074(5) -0.0163(4)
N5 0.0468(5) 0.0646(5) 0.0957(7) -0.0265(5) -0.0076(5) -0.0115(4)
N6 0.0671(6) 0.0798(6) 0.0931(6) -0.0465(5) -0.0317(5) 0.0083(5)
O1 0.0652(5) 0.0685(5) 0.0545(4) -0.0080(4) -0.0176(4) -0.0038(4)
O2 0.0685(5) 0.0824(5) 0.0505(4) -0.0167(4) -0.0147(4) -0.0104(4)
O3 0.0893(6) 0.0761(5) 0.0599(5) -0.0166(4) 0.0060(5) -0.0122(5)
O4 0.0741(5) 0.0797(5) 0.0612(5) -0.0210(4) -0.0102(4) -0.0082(4)
O5 0.1067(6) 0.0614(4) 0.0447(4) -0.0086(4) -0.0088(4) -0.0183(4)
O6 0.0880(5) 0.0693(4) 0.0462(4) -0.0080(4) -0.0145(4) -0.0309(4)
O7 0.0497(4) 0.0723(4) 0.0592(4) -0.0216(3) -0.0044(3) -0.0238(3)
O8 0.0476(4) 0.1302(6) 0.1266(6) -0.0733(5) -0.0096(5) -0.0222(4)
O9 0.0846(6) 0.0939(5) 0.1097(7) -0.0437(5) -0.0129(6) -0.0220(5)
O10 0.0684(5) 0.0670(5) 0.0611(5) -0.0182(4) -0.0146(4) 0.0002(4)
O11 0.0578(5) 0.0818(5) 0.1035(6) -0.0452(4) 0.0076(5) -0.0025(4)
O12 0.0707(5) 0.0648(4) 0.0501(4) -0.0099(4) -0.0014(4) -0.0098(4)
O13 0.0726(5) 0.0953(5) 0.0744(5) -0.0175(5) -0.0083(5) -0.0349(4)
O14 0.0611(5) 0.0937(6) 0.1422(8) -0.0252(6) -0.0106(6) -0.0362(4)
O15 0.0568(5) 0.0945(5) 0.0752(5) -0.0191(4) -0.0113(4) -0.0224(4)
O16 0.0661(5) 0.0722(5) 0.1485(8) -0.0469(5) -0.0125(6) -0.0119(4)
O17 0.0905(7) 0.1054(6) 0.1943(9) -0.0953(5) -0.0408(7) 0.0237(6)
O18 0.0724(5) 0.0821(5) 0.0812(5) -0.0344(4) 0.0004(5) -0.0140(4)

loop_
_atom_type_symbol
_atom_type_description
_atom_type_scat_dispersion_real
_atom_type_scat_dispersion_imag
_atom_type_scat_source
C C 0.0033 0.0016 'International Tables Vol C Tables 4.2.6.8 and 6.1.1.4'
Tb Tb -0.1723 4.1537 'International Tables Vol C Tables 4.2.6.8 and 6.1.1.4'
N N 0.0061 0.0033 'International Tables Vol C Tables 4.2.6.8 and 6.1.1.4'
O O 0.0106 0.0060 'International Tables Vol C Tables 4.2.6.8 and 6.1.1.4'
H H 0.0000 0.0000 'International Tables Vol C Tables 4.2.6.8 and 6.1.1.4'

loop_
_geom_angle_atom_site_label_1
_geom_angle_atom_site_label_2
_geom_angle_atom_site_label_3
_geom_angle
_geom_angle_site_symmetry_1
_geom_angle_site_symmetry_3
C30 C29 C34 120.0 . .
C30 C29 C28 120.64(7) . .
C34 C29 C28 119.30(7) . .
C29 C30 C31 120.0 . .
C29 C30 H30 120.0 . .
C31 C30 H30 120.0 . .
C30 C31 C32 120.0 . .
C30 C31 H31 120.0 . .
C32 C31 H31 120.0 . .
C31 C32 C33 120.0 . .
C31 C32 H32 120.0 . .
C33 C32 H32 120.0 . .
C34 C33 C32 120.0 . .
C34 C33 H33 120.0 . .
C32 C33 H33 120.0 . .
C33 C34 C29 120.0 . .
C33 C34 H34 120.0 . .
C29 C34 H34 120.0 . .
O6 Tb1 O1 150.65(3) . 1_554
O6 Tb1 O7 79.96(3) . .
O1 Tb1 O7 83.71(3) 1_554 .
O6 Tb1 O16 92.81(3) . .
O1 Tb1 O16 79.81(3) 1_554 .
O7 Tb1 O16 131.11(3) . .
O6 Tb1 O13 123.85(3) . .
O1 Tb1 O13 81.60(3) 1_554 .
O7 Tb1 O13 147.78(3) . .
O16 Tb1 O13 73.84(3) . .
O6 Tb1 O12 125.07(3) . .
O1 Tb1 O12 73.25(3) 1_554 .
O7 Tb1 O12 75.94(3) . .
O16 Tb1 O12 139.22(3) . .
O13 Tb1 O12 72.42(3) . .
O6 Tb1 O10 77.44(3) . .
O1 Tb1 O10 124.46(3) 1_554 .
O7 Tb1 O10 82.68(3) . .
O16 Tb1 O10 143.12(3) . .
O13 Tb1 O10 82.30(3) . .
O12 Tb1 O10 51.20(3) . .
O6 Tb1 O15 72.87(3) . .
O1 Tb1 O15 128.36(3) 1_554 .
O7 Tb1 O15 147.43(3) . .
O16 Tb1 O15 68.88(3) . .
O13 Tb1 O15 51.24(3) . .
O12 Tb1 O15 105.36(3) . .
O10 Tb1 O15 74.27(3) . .
O6 Tb1 O18 76.55(3) . .
O1 Tb1 O18 76.86(3) 1_554 .
O7 Tb1 O18 80.73(3) . .
O16 Tb1 O18 50.80(3) . .
O13 Tb1 O18 122.99(3) . .
O12 Tb1 O18 143.66(3) . .
O10 Tb1 O18 151.17(3) . .
O15 Tb1 O18 109.28(3) . .
C2 C1 C6 120.39(15) . .
C2 C1 H1 119.8 . .
C6 C1 H1 119.8 . .
C3 C2 C1 120.61(18) . .
C3 C2 H2 119.7 . .
C1 C2 H2 119.7 . .
C4 C3 C2 119.95(19) . .
C4 C3 H3 120.0 . .
C2 C3 H3 120.0 . .
C3 C4 C5 120.01(18) . .
C3 C4 H4 120.0 . .
C5 C4 H4 120.0 . .
C4 C5 C6 121.77(15) . .
C4 C5 H5 119.1 . .
C6 C5 H5 119.1 . .
C5 C6 C1 117.26(13) . .
C5 C6 C7 120.69(12) . .
C1 C6 C7 121.86(12) . .
N1 C7 C6 114.54(12) . .
N1 C7 H7A 108.6 . .
C6 C7 H7A 108.6 . .
N1 C7 H7B 108.6 . .
C6 C7 H7B 108.6 . .
H7A C7 H7B 107.6 . .
O1 C8 N1 120.71(11) . .
O1 C8 C9 119.27(10) . .
N1 C8 C9 120.00(10) . .
C10 C9 C14 117.67(11) . .
C10 C9 C8 116.71(10) . .
C14 C9 C8 125.60(10) . .
C11 C10 C9 122.03(12) . .
C11 C10 H10 119.0 . .
C9 C10 H10 119.0 . .
C12 C11 C10 119.00(13) . .
C12 C11 H11 120.5 . .
C10 C11 H11 120.5 . .
C11 C12 C13 120.93(13) . .
C11 C12 H12 119.5 . .
C13 C12 H12 119.5 . .
C12 C13 C14 120.15(13) . .
C12 C13 H13 119.9 . .
C14 C13 H13 119.9 . .
O2 C14 C13 122.77(11) . .
O2 C14 C9 117.03(11) . .
C13 C14 C9 120.20(11) . .
O2 C15 C16 106.71(12) . .
O2 C15 H15A 110.4 . .
C16 C15 H15A 110.4 . .
O2 C15 H15B 110.4 . .
C16 C15 H15B 110.4 . .
H15A C15 H15B 108.6 . .
O3 C16 C15 108.34(11) . .
O3 C16 H16A 110.0 . .
C15 C16 H16A 110.0 . .
O3 C16 H16B 110.0 . .
C15 C16 H16B 110.0 . .
H16A C16 H16B 108.4 . .
O3 C17 C18 110.35(11) . .
O3 C17 H17A 109.6 . .
C18 C17 H17A 109.6 . .
O3 C17 H17B 109.6 . .
C18 C17 H17B 109.6 . .
H17A C17 H17B 108.1 . .
O4 C18 C17 110.19(12) . .
O4 C18 H18A 109.6 . .
C17 C18 H18A 109.6 . .
O4 C18 H18B 109.6 . .
C17 C18 H18B 109.6 . .
H18A C18 H18B 108.1 . .
O4 C19 C20 109.53(12) . .
O4 C19 H19A 109.8 . .
C20 C19 H19A 109.8 . .
O4 C19 H19B 109.8 . .
C20 C19 H19B 109.8 . .
H19A C19 H19B 108.2 . .
O5 C20 C19 106.35(10) . .
O5 C20 H20A 110.5 . .
C19 C20 H20A 110.5 . .
O5 C20 H20B 110.5 . .
C19 C20 H20B 110.5 . .
H20A C20 H20B 108.7 . .
O5 C21 C22 122.48(11) . .
O5 C21 C26 117.15(10) . .
C22 C21 C26 120.35(12) . .
C23 C22 C21 119.36(12) . .
C23 C22 H22 120.3 . .
C21 C22 H22 120.3 . .
C24 C23 C22 121.39(13) . .
C24 C23 H23 119.3 . .
C22 C23 H23 119.3 . .
C23 C24 C25 119.21(14) . .
C23 C24 H24 120.4 . .
C25 C24 H24 120.4 . .
C24 C25 C26 121.80(11) . .
C24 C25 H25 119.1 . .
C26 C25 H25 119.1 . .
C25 C26 C21 117.88(11) . .
C25 C26 C27 116.77(10) . .
C21 C26 C27 125.35(11) . .
O6 C27 N2 120.48(10) . .
O6 C27 C26 120.21(11) . .
N2 C27 C26 119.30(10) . .
N2 C28 C29 110.53(9) . .
N2 C28 H28A 109.5 . .
C29 C28 H28A 109.5 . .
N2 C28 H28B 109.5 . .
C29 C28 H28B 109.5 . .
H28A C28 H28B 108.1 . .
C40 C35 C36 121.14(14) . .
C40 C35 H35 119.4 . .
C36 C35 H35 119.4 . .
C37 C36 C35 120.16(17) . .
C37 C36 H36 119.9 . .
C35 C36 H36 119.9 . .
C38 C37 C36 118.16(17) . .
C38 C37 H37 120.9 . .
C36 C37 H37 120.9 . .
C37 C38 C39 121.46(16) . .
C37 C38 H38 119.3 . .
C39 C38 H38 119.3 . .
C40 C39 C38 121.37(15) . .
C40 C39 H39 119.3 . .
C38 C39 H39 119.3 . .
C39 C40 C35 117.70(14) . .
C39 C40 C41 123.11(12) . .
C35 C40 C41 119.18(11) . .
N3 C41 C40 113.99(10) . .
N3 C41 H41A 108.8 . .
C40 C41 H41A 108.8 . .
N3 C41 H41B 108.8 . .
C40 C41 H41B 108.8 . .
H41A C41 H41B 107.7 . .
O7 C42 N3 121.60(10) . .
O7 C42 C43 119.95(11) . .
N3 C42 C43 118.34(11) . .
C44 C43 C48 118.48(11) . .
C44 C43 C42 117.97(11) . .
C48 C43 C42 123.55(11) . .
C43 C44 C45 121.11(15) . .
C43 C44 H44 119.4 . .
C45 C44 H44 119.4 . .
C46 C45 C44 119.20(16) . .
C46 C45 H45 120.4 . .
C44 C45 H45 120.4 . .
C47 C46 C45 121.24(14) . .
C47 C46 H46 119.4 . .
C45 C46 H46 119.4 . .
C46 C47 C48 119.90(14) . .
C46 C47 H47 120.1 . .
C48 C47 H47 120.1 . .
O8 C48 C47 123.75(12) . .
O8 C48 C43 116.13(10) . .
C47 C48 C43 120.06(13) . .
O8 C49 C50 107.11(12) . .
O8 C49 H49A 110.3 . .
C50 C49 H49A 110.3 . .
O8 C49 H49B 110.3 . .
C50 C49 H49B 110.3 . .
H49A C49 H49B 108.5 . .
O9 C50 C49 111.02(12) . .
O9 C50 H50A 109.4 . .
C49 C50 H50A 109.4 . .
O9 C50 H50B 109.4 . .
C49 C50 H50B 109.4 . .
H50A C50 H50B 108.0 . .
O9 C51 C51 109.02(15) . 2_554
O9 C51 H51A 109.9 . .
C51 C51 H51A 109.9 2_554 .
O9 C51 H51B 109.9 . .
C51 C51 H51B 109.9 2_554 .
H51A C51 H51B 108.3 . .
C8 N1 C7 124.22(11) . .
C8 N1 H1A 117.9 . .
C7 N1 H1A 117.9 . .
C27 N2 C28 124.10(10) . .
C27 N2 H2A 118.0 . .
C28 N2 H2A 118.0 . .
C42 N3 C41 125.44(11) . .
C42 N3 H3A 117.3 . .
C41 N3 H3A 117.3 . .
O11 N4 O12 122.07(10) . .
O11 N4 O10 122.06(9) . .
O12 N4 O10 115.83(9) . .
O14 N5 O15 123.14(12) . .
O14 N5 O13 121.56(11) . .
O15 N5 O13 115.30(10) . .
O17 N6 O16 121.45(12) . .
O17 N6 O18 122.78(12) . .
O16 N6 O18 115.75(10) . .
C8 O1 Tb1 156.58(7) . 1_556
C14 O2 C15 120.03(10) . .
C17 O3 C16 111.23(10) . .
C19 O4 C18 112.01(10) . .
C21 O5 C20 120.00(10) . .
C27 O6 Tb1 172.84(8) . .
C42 O7 Tb1 170.24(7) . .
C48 O8 C49 120.51(10) . .
C50 O9 C51 111.76(11) . .
N4 O10 Tb1 96.01(5) . .
N4 O12 Tb1 96.94(6) . .
N5 O13 Tb1 96.98(7) . .
N5 O15 Tb1 95.31(7) . .
N6 O16 Tb1 98.43(7) . .
N6 O18 Tb1 95.02(7) . .

loop_
_geom_bond_atom_site_label_1
_geom_bond_atom_site_label_2
_geom_bond_distance
_geom_bond_site_symmetry_2
C29 C30 1.3900 .
C29 C34 1.3900 .
C29 C28 1.4930(17) .
C30 C31 1.3900 .
C30 H30 0.9300 .
C31 C32 1.3900 .
C31 H31 0.9300 .
C32 C33 1.3900 .
C32 H32 0.9300 .
C33 C34 1.3900 .
C33 H33 0.9300 .
C34 H34 0.9300 .
Tb1 O6 2.2950(7) .
Tb1 O1 2.3218(7) 1_554
Tb1 O7 2.3281(8) .
Tb1 O16 2.4289(9) .
Tb1 O13 2.4520(9) .
Tb1 O12 2.4673(8) .
Tb1 O10 2.4831(8) .
Tb1 O15 2.4932(9) .
Tb1 O18 2.4970(9) .
C1 C2 1.361(2) .
C1 C6 1.3642(18) .
C1 H1 0.9300 .
C2 C3 1.340(3) .
C2 H2 0.9300 .
C3 C4 1.329(3) .
C3 H3 0.9300 .
C4 C5 1.354(2) .
C4 H4 0.9300 .
C5 C6 1.3587(19) .
C5 H5 0.9300 .
C6 C7 1.4810(18) .
C7 N1 1.4670(18) .
C7 H7A 0.9700 .
C7 H7B 0.9700 .
C8 O1 1.2506(14) .
C8 N1 1.3089(15) .
C8 C9 1.4943(17) .
C9 C10 1.3901(16) .
C9 C14 1.4030(16) .
C10 C11 1.3742(19) .
C10 H10 0.9300 .
C11 C12 1.370(2) .
C11 H11 0.9300 .
C12 C13 1.375(2) .
C12 H12 0.9300 .
C13 C14 1.3798(18) .
C13 H13 0.9300 .
C14 O2 1.3608(14) .
C15 O2 1.4297(15) .
C15 C16 1.487(2) .
C15 H15A 0.9700 .
C15 H15B 0.9700 .
C16 O3 1.4088(16) .
C16 H16A 0.9700 .
C16 H16B 0.9700 .
C17 O3 1.4077(18) .
C17 C18 1.4868(19) .
C17 H17A 0.9700 .
C17 H17B 0.9700 .
C18 O4 1.4264(18) .
C18 H18A 0.9700 .
C18 H18B 0.9700 .
C19 O4 1.4032(15) .
C19 C20 1.490(2) .
C19 H19A 0.9700 .
C19 H19B 0.9700 .
C20 O5 1.4334(13) .
C20 H20A 0.9700 .
C20 H20B 0.9700 .
C21 O5 1.3653(16) .
C21 C22 1.3872(17) .
C21 C26 1.3961(15) .
C22 C23 1.383(2) .
C22 H22 0.9300 .
C23 C24 1.3548(19) .
C23 H23 0.9300 .
C24 C25 1.3770(18) .
C24 H24 0.9300 .
C25 C26 1.3897(18) .
C25 H25 0.9300 .
C26 C27 1.4867(15) .
C27 O6 1.2409(13) .
C27 N2 1.3247(16) .
C28 N2 1.4693(16) .
C28 H28A 0.9700 .
C28 H28B 0.9700 .
C35 C40 1.357(2) .
C35 C36 1.379(2) .
C35 H35 0.9300 .
C36 C37 1.358(2) .
C36 H36 0.9300 .
C37 C38 1.351(3) .
C37 H37 0.9300 .
C38 C39 1.354(2) .
C38 H38 0.9300 .
C39 C40 1.3525(17) .
C39 H39 0.9300 .
C40 C41 1.5046(19) .
C41 N3 1.4520(16) .
C41 H41A 0.9700 .
C41 H41B 0.9700 .
C42 O7 1.2457(15) .
C42 N3 1.3168(16) .
C42 C43 1.4930(16) .
C43 C44 1.3755(19) .
C43 C48 1.3939(18) .
C44 C45 1.376(2) .
C44 H44 0.9300 .
C45 C46 1.369(2) .
C45 H45 0.9300 .
C46 C47 1.353(2) .
C46 H46 0.9300 .
C47 C48 1.3813(18) .
C47 H47 0.9300 .
C48 O8 1.3626(17) .
C49 O8 1.4204(18) .
C49 C50 1.482(2) .
C49 H49A 0.9700 .
C49 H49B 0.9700 .
C50 O9 1.3982(18) .
C50 H50A 0.9700 .
C50 H50B 0.9700 .
C51 O9 1.4100(19) .
C51 C51 1.469(3) 2_554
C51 H51A 0.9700 .
C51 H51B 0.9700 .
N1 H1A 0.8600 .
N2 H2A 0.8600 .
N3 H3A 0.8600 .
N4 O11 1.2159(12) .
N4 O12 1.2594(11) .
N4 O10 1.2655(13) .
N5 O14 1.2088(14) .
N5 O15 1.2604(13) .
N5 O13 1.2713(15) .
N6 O17 1.2064(14) .
N6 O16 1.2468(14) .
N6 O18 1.2492(15) .
O1 Tb1 2.3218(7) 1_556

loop_
_geom_torsion_atom_site_label_1
_geom_torsion_atom_site_label_2
_geom_torsion_atom_site_label_3
_geom_torsion_atom_site_label_4
_geom_torsion
_geom_torsion_site_symmetry_1
_geom_torsion_site_symmetry_4
C34 C29 C30 C31 0.0 . .
C28 C29 C30 C31 -177.12(8) . .
C29 C30 C31 C32 0.0 . .
C30 C31 C32 C33 0.0 . .
C31 C32 C33 C34 0.0 . .
C32 C33 C34 C29 0.0 . .
C30 C29 C34 C33 0.0 . .
C28 C29 C34 C33 177.16(7) . .
C6 C1 C2 C3 -0.8(3) . .
C1 C2 C3 C4 1.0(3) . .
C2 C3 C4 C5 -0.8(3) . .
C3 C4 C5 C6 0.4(3) . .
C4 C5 C6 C1 -0.3(2) . .
C4 C5 C6 C7 174.76(16) . .
C2 C1 C6 C5 0.5(2) . .
C2 C1 C6 C7 -174.51(16) . .
C5 C6 C7 N1 118.89(14) . .
C1 C6 C7 N1 -66.31(17) . .
O1 C8 C9 C10 -0.39(14) . .
N1 C8 C9 C10 -178.53(10) . .
O1 C8 C9 C14 178.09(10) . .
N1 C8 C9 C14 -0.05(16) . .
C14 C9 C10 C11 0.95(16) . .
C8 C9 C10 C11 179.56(10) . .
C9 C10 C11 C12 0.26(18) . .
C10 C11 C12 C13 -1.22(19) . .
C11 C12 C13 C14 0.94(19) . .
C12 C13 C14 O2 -179.45(11) . .
C12 C13 C14 C9 0.32(18) . .
C10 C9 C14 O2 178.56(10) . .
C8 C9 C14 O2 0.09(16) . .
C10 C9 C14 C13 -1.23(16) . .
C8 C9 C14 C13 -179.70(10) . .
O2 C15 C16 O3 67.24(14) . .
O3 C17 C18 O4 75.19(14) . .
O4 C19 C20 O5 63.44(13) . .
O5 C21 C22 C23 -178.26(12) . .
C26 C21 C22 C23 -0.1(2) . .
C21 C22 C23 C24 0.9(2) . .
C22 C23 C24 C25 -1.0(2) . .
C23 C24 C25 C26 0.3(2) . .
C24 C25 C26 C21 0.44(18) . .
C24 C25 C26 C27 179.81(11) . .
O5 C21 C26 C25 177.72(10) . .
C22 C21 C26 C25 -0.57(17) . .
O5 C21 C26 C27 -1.58(17) . .
C22 C21 C26 C27 -179.87(11) . .
C25 C26 C27 O6 -4.39(16) . .
C21 C26 C27 O6 174.92(11) . .
C25 C26 C27 N2 174.50(11) . .
C21 C26 C27 N2 -6.19(17) . .
C30 C29 C28 N2 -131.13(8) . .
C34 C29 C28 N2 51.73(12) . .
C40 C35 C36 C37 0.7(3) . .
C35 C36 C37 C38 -0.6(3) . .
C36 C37 C38 C39 0.0(3) . .
C37 C38 C39 C40 0.5(3) . .
C38 C39 C40 C35 -0.4(3) . .
C38 C39 C40 C41 178.12(17) . .
C36 C35 C40 C39 -0.2(3) . .
C36 C35 C40 C41 -178.78(16) . .
C39 C40 C41 N3 28.7(2) . .
C35 C40 C41 N3 -152.78(14) . .
O7 C42 C43 C44 -23.04(15) . .
N3 C42 C43 C44 153.23(11) . .
O7 C42 C43 C48 157.66(10) . .
N3 C42 C43 C48 -26.07(15) . .
C48 C43 C44 C45 -0.27(19) . .
C42 C43 C44 C45 -179.60(12) . .
C43 C44 C45 C46 1.0(2) . .
C44 C45 C46 C47 -0.6(2) . .
C45 C46 C47 C48 -0.6(2) . .
C46 C47 C48 O8 -175.79(12) . .
C46 C47 C48 C43 1.37(18) . .
C44 C43 C48 O8 176.43(10) . .
C42 C43 C48 O8 -4.27(15) . .
C44 C43 C48 C47 -0.94(17) . .
C42 C43 C48 C47 178.36(10) . .
O8 C49 C50 O9 63.24(17) . .
O1 C8 N1 C7 -6.60(17) . .
C9 C8 N1 C7 171.51(10) . .
C6 C7 N1 C8 139.34(12) . .
O6 C27 N2 C28 -3.91(18) . .
C26 C27 N2 C28 177.21(11) . .
C29 C28 N2 C27 -144.66(11) . .
O7 C42 N3 C41 1.21(17) . .
C43 C42 N3 C41 -174.99(10) . .
C40 C41 N3 C42 -103.63(14) . .
N1 C8 O1 Tb1 -85.7(2) . 1_556
C9 C8 O1 Tb1 96.2(2) . 1_556
C13 C14 O2 C15 -0.40(16) . .
C9 C14 O2 C15 179.82(10) . .
C16 C15 O2 C14 -179.52(10) . .
C18 C17 O3 C16 177.92(12) . .
C15 C16 O3 C17 -176.81(12) . .
C20 C19 O4 C18 -175.84(10) . .
C17 C18 O4 C19 176.51(11) . .
C22 C21 O5 C20 -6.66(18) . .
C26 C21 O5 C20 175.09(11) . .
C19 C20 O5 C21 176.24(11) . .
N2 C27 O6 Tb1 93.9(7) . .
C26 C27 O6 Tb1 -87.2(7) . .
O1 Tb1 O6 C27 175.9(6) 1_554 .
O7 Tb1 O6 C27 118.7(7) . .
O16 Tb1 O6 C27 -110.0(7) . .
O13 Tb1 O6 C27 -37.6(7) . .
O12 Tb1 O6 C27 53.9(7) . .
O10 Tb1 O6 C27 34.0(7) . .
O15 Tb1 O6 C27 -43.1(7) . .
O18 Tb1 O6 C27 -158.5(7) . .
N3 C42 O7 Tb1 130.5(4) . .
C43 C42 O7 Tb1 -53.4(5) . .
O6 Tb1 O7 C42 117.4(4) . .
O1 Tb1 O7 C42 -38.1(4) 1_554 .
O16 Tb1 O7 C42 32.5(5) . .
O13 Tb1 O7 C42 -101.3(4) . .
O12 Tb1 O7 C42 -112.3(4) . .
O10 Tb1 O7 C42 -164.1(4) . .
O15 Tb1 O7 C42 151.1(4) . .
O18 Tb1 O7 C42 39.6(4) . .
C47 C48 O8 C49 11.12(18) . .
C43 C48 O8 C49 -166.14(11) . .
C50 C49 O8 C48 153.78(12) . .
C49 C50 O9 C51 179.33(14) . .
C51 C51 O9 C50 179.79(17) 2_554 .
O11 N4 O10 Tb1 -176.36(9) . .
O12 N4 O10 Tb1 1.49(10) . .
O6 Tb1 O10 N4 158.23(7) . .
O1 Tb1 O10 N4 -0.23(8) 1_554 .
O7 Tb1 O10 N4 76.94(6) . .
O16 Tb1 O10 N4 -124.07(7) . .
O13 Tb1 O10 N4 -74.48(7) . .
O12 Tb1 O10 N4 -0.88(6) . .
O15 Tb1 O10 N4 -126.29(7) . .
O18 Tb1 O10 N4 132.19(7) . .
O11 N4 O12 Tb1 176.35(9) . .
O10 N4 O12 Tb1 -1.50(10) . .
O6 Tb1 O12 N4 -24.29(8) . .
O1 Tb1 O12 N4 -178.56(7) 1_554 .
O7 Tb1 O12 N4 -91.00(7) . .
O16 Tb1 O12 N4 130.63(7) . .
O13 Tb1 O12 N4 95.14(7) . .
O10 Tb1 O12 N4 0.88(6) . .
O15 Tb1 O12 N4 55.32(7) . .
O18 Tb1 O12 N4 -142.63(6) . .
O14 N5 O13 Tb1 -169.73(9) . .
O15 N5 O13 Tb1 10.75(9) . .
O6 Tb1 O13 N5 -13.04(7) . .
O1 Tb1 O13 N5 151.08(6) 1_554 .
O7 Tb1 O13 N5 -145.14(6) . .
O16 Tb1 O13 N5 69.33(6) . .
O12 Tb1 O13 N5 -133.91(6) . .
O10 Tb1 O13 N5 -82.26(6) . .
O15 Tb1 O13 N5 -6.28(5) . .
O18 Tb1 O13 N5 82.79(6) . .
O14 N5 O15 Tb1 169.95(9) . .
O13 N5 O15 Tb1 -10.54(9) . .
O6 Tb1 O15 N5 -179.56(7) . .
O1 Tb1 O15 N5 -22.75(8) 1_554 .
O7 Tb1 O15 N5 145.65(6) . .
O16 Tb1 O15 N5 -79.54(7) . .
O13 Tb1 O15 N5 6.31(6) . .
O12 Tb1 O15 N5 57.83(6) . .
O10 Tb1 O15 N5 99.04(6) . .
O18 Tb1 O15 N5 -111.01(6) . .
O17 N6 O16 Tb1 -178.86(11) . .
O18 N6 O16 Tb1 -0.37(11) . .
O6 Tb1 O16 N6 -69.88(8) . .
O1 Tb1 O16 N6 81.50(8) 1_554 .
O7 Tb1 O16 N6 9.24(9) . .
O13 Tb1 O16 N6 165.62(8) . .
O12 Tb1 O16 N6 130.45(7) . .
O10 Tb1 O16 N6 -142.59(7) . .
O15 Tb1 O16 N6 -140.30(8) . .
O18 Tb1 O16 N6 0.21(6) . .
O17 N6 O18 Tb1 178.83(11) . .
O16 N6 O18 Tb1 0.36(11) . .
O6 Tb1 O18 N6 104.86(7) . .
O1 Tb1 O18 N6 -87.69(7) 1_554 .
O7 Tb1 O18 N6 -173.34(7) . .
O16 Tb1 O18 N6 -0.21(6) . .
O13 Tb1 O18 N6 -16.98(8) . .
O12 Tb1 O18 N6 -122.93(7) . .
O10 Tb1 O18 N6 131.00(7) . .
O15 Tb1 O18 N6 38.72(7) . .

loop_
_platon_squeeze_void_nr
_platon_squeeze_void_average_x
_platon_squeeze_void_average_y
_platon_squeeze_void_average_z
_platon_squeeze_void_volume
_platon_squeeze_void_count_electrons
_platon_squeeze_void_content
1 0.000 -0.006 0.000 612 126 ' '
